data_7250606
loop_
_publ_author_name
'Dumitrascu, Florea'
'Popa, Marcel Mirel'
'Shova, Sergiu'
'Man, Isabela C.'
'Draghici, Constantin'
'Caira, Mino R.'

_publ_section_title
;
 H/F replacement in secondary alcohols of sydnones as examples of
 isostructural OH&#x22EF;O&#xE001;C hydrogen bonded dimer structures
;
_journal_issue 30
_journal_name_full CrystEngComm
_journal_page_first 5162
_journal_page_last 5172
_journal_paper_doi 10.1039/D5CE00492F
_journal_volume 27
_journal_year 2025
_chemical_formula_moiety 'C10 H10 N2 O3'
_chemical_formula_sum 'C10 H10 N2 O3'
_chemical_formula_weight 206.20
_space_group_crystal_system orthorhombic
_space_group_IT_number 61
_space_group_name_Hall '-P 2ac 2ab'
_space_group_name_H-M_alt 'P b c a'
_atom_sites_solution_hydrogens geom
_atom_sites_solution_primary dual
_atom_sites_solution_secondary difmap
_audit_creation_date 2025-03-09
_audit_creation_method
;
Olex2 1.5
(compiled 2025.03.04 svn.red2d20d0 for OlexSys, GUI svn.r7181)
;
_audit_update_record
;
2025-03-11 deposited with the CCDC.	2025-06-27 downloaded from the CCDC.
;
_cell_angle_alpha 90.00
_cell_angle_beta 90.00
_cell_angle_gamma 90.00
_cell_formula_units_Z 8
_cell_length_a 14.5415(14)
_cell_length_b 7.0417(6)
_cell_length_c 19.3451(16)
_cell_measurement_reflns_used 1658
_cell_measurement_temperature 293(2)
_cell_measurement_theta_max 23.6430
_cell_measurement_theta_min 2.0990
_cell_volume 1980.9(3)
_computing_cell_refinement 'CrysAlisPro 1.171.38.41 (Rigaku OD, 2015)'
_computing_data_collection 'CrysAlisPro 1.171.38.41 (Rigaku OD, 2015)'
_computing_data_reduction 'CrysAlisPro 1.171.38.41 (Rigaku OD, 2015)'
_computing_molecular_graphics 'Olex2 1.5 (Dolomanov et al., 2009)'
_computing_publication_material 'Olex2 1.5 (Dolomanov et al., 2009)'
_computing_structure_refinement 'SHELXH-1997  (Sheldrick, 2008)'
_computing_structure_solution 'SHELXS-97 (Sheldrick, 1990)'
_diffrn_ambient_temperature 293(2)
_diffrn_detector 'CCD plate'
_diffrn_detector_area_resol_mean 8.0797
_diffrn_detector_type Eos
_diffrn_measured_fraction_theta_full 1.000
_diffrn_measured_fraction_theta_max 1.000
_diffrn_measurement_details
;
List of Runs (angles in degrees, time in seconds):

  # Type    Start    End  Width  t~exp~   \w     \q     \k     \f   Frames
#--------------------------------------------------------------------------
  1  \w    -50.00  81.00   1.00    6.00    --   17.94   0.00-120.00  131
  2  \w     47.00  89.00   1.00    6.00    --   17.94-178.00 150.00   42
;
_diffrn_measurement_device 'four-circle diffractometer'
_diffrn_measurement_device_type 'Xcalibur, Eos'
_diffrn_measurement_method '\w scans'
_diffrn_orient_matrix_type 'CrysAlisPro convention (1999,Acta A55,543-557)'
_diffrn_orient_matrix_UB_11 -0.0440355000
_diffrn_orient_matrix_UB_12 -0.0015887000
_diffrn_orient_matrix_UB_13 -0.0157641000
_diffrn_orient_matrix_UB_21 -0.0182921000
_diffrn_orient_matrix_UB_22 0.0523215000
_diffrn_orient_matrix_UB_23 0.0281859000
_diffrn_orient_matrix_UB_31 0.0102744000
_diffrn_orient_matrix_UB_32 0.0860669000
_diffrn_orient_matrix_UB_33 -0.0173565000
_diffrn_radiation_monochromator graphite
_diffrn_radiation_probe x-ray
_diffrn_radiation_type 'Mo K\a'
_diffrn_radiation_wavelength 0.71073
_diffrn_reflns_av_R_equivalents 0.0553
_diffrn_reflns_av_unetI/netI 0.0528
_diffrn_reflns_limit_h_max 11
_diffrn_reflns_limit_h_min -17
_diffrn_reflns_limit_k_max 8
_diffrn_reflns_limit_k_min -8
_diffrn_reflns_limit_l_max 15
_diffrn_reflns_limit_l_min -23
_diffrn_reflns_number 5862
_diffrn_reflns_theta_full 25.02
_diffrn_reflns_theta_max 25.02
_diffrn_reflns_theta_min 2.11
_diffrn_source 'fine-focus sealed X-ray tube'
_diffrn_source_type 'Enhance (Mo) X-ray Source'
_exptl_absorpt_coefficient_mu 0.104
_exptl_absorpt_correction_T_max 1.00000
_exptl_absorpt_correction_T_min 0.97176
_exptl_absorpt_correction_type multi-scan
_exptl_absorpt_process_details
;
CrysAlisPro 1.171.38.41 (Rigaku Oxford Diffraction, 2015)
Empirical absorption correction using spherical harmonics,
 implemented in SCALE3 ABSPACK scaling algorithm.
;
_exptl_crystal_colour 'clear intense colourless'
_exptl_crystal_density_diffrn 1.383
_exptl_crystal_density_method 'not measured'
_exptl_crystal_description prism
_exptl_crystal_F_000 864
_exptl_crystal_size_max 0.3
_exptl_crystal_size_mid 0.25
_exptl_crystal_size_min 0.2
_refine_diff_density_max 0.144
_refine_diff_density_min -0.193
_refine_diff_density_rms 0.037
_refine_ls_extinction_method none
_refine_ls_goodness_of_fit_ref 1.097
_refine_ls_hydrogen_treatment mixed
_refine_ls_matrix_type full
_refine_ls_number_parameters 141
_refine_ls_number_reflns 1753
_refine_ls_number_restraints 0
_refine_ls_restrained_S_all 1.097
_refine_ls_R_factor_all 0.0826
_refine_ls_R_factor_gt 0.0592
_refine_ls_shift/su_max 0.000
_refine_ls_shift/su_mean 0.000
_refine_ls_structure_factor_coef Fsqd
_refine_ls_weighting_details 'calc w=1/[\s^2^(Fo^2^)+(0.0439P)^2^+0.2753P] where P=(Fo^2^+2Fc^2^)/3'
_refine_ls_weighting_scheme calc
_refine_ls_wR_factor_gt 0.1167
_refine_ls_wR_factor_ref 0.1279
_reflns_number_gt 1324
_reflns_number_total 1753
_reflns_threshold_expression >2sigma(I)
_cod_data_source_file d5ce00492f2.cif
_cod_data_source_block shi_3445_fldu
_cod_depositor_comments 'Adding full bibliography for 7250606--7250610.cif.'
_cod_database_code 7250606
_chemical_oxdiff_formula 'C20 H20 N2 O2'
_chemical_oxdiff_usercomment RT_13
_olex2_refinement_description
;
1. Fixed Uiso
 At 1.2 times of:
  All C(H) groups
 At 1.5 times of:
  All C(H,H,H) groups
2.a Ternary CH refined with riding coordinates:
 C9(H9)
2.b Aromatic/amide H refined with riding coordinates:
 C2(H2), C3(H3A), C4(H4), C5(H5), C6(H6)
2.c Idealised Me refined as rotating group:
 C10(H10A,H10B,H10C)
;
_olex2_submission_special_instructions 'No special instructions were received'
_oxdiff_exptl_absorpt_empirical_details
;
Empirical correction (ABSPACK) includes:
- Absorption correction using spherical harmonics
- Frame scaling
;
_oxdiff_exptl_absorpt_empirical_full_max 1.093
_oxdiff_exptl_absorpt_empirical_full_min 0.911

loop_
_space_group_symop_id
_space_group_symop_operation_xyz
1 'x, y, z'
2 '-x+1/2, -y, z+1/2'
3 '-x, y+1/2, -z+1/2'
4 'x+1/2, -y+1/2, -z'
5 '-x, -y, -z'
6 'x-1/2, y, -z-1/2'
7 'x, -y-1/2, z-1/2'
8 '-x-1/2, y-1/2, z'

loop_
_atom_site_label
_atom_site_type_symbol
_atom_site_fract_x
_atom_site_fract_y
_atom_site_fract_z
_atom_site_U_iso_or_equiv
_atom_site_adp_type
_atom_site_occupancy
_atom_site_symmetry_multiplicity
_atom_site_calc_flag
_atom_site_refinement_flags
_atom_site_disorder_assembly
_atom_site_disorder_group
O1 O 0.58976(12) 0.6321(2) 0.43855(9) 0.0583(5) Uani 1 1 d . . .
O2 O 0.53067(13) 0.7808(2) 0.53235(9) 0.0642(6) Uani 1 1 d . . .
O3 O 0.34834(13) 0.9774(2) 0.39652(9) 0.0553(5) Uani 1 1 d . . .
H3 H 0.385(2) 1.050(4) 0.4209(14) 0.077(10) Uiso 1 1 d . . .
N1 N 0.47505(13) 0.6206(2) 0.37206(9) 0.0382(5) Uani 1 1 d . . .
N2 N 0.56147(15) 0.5681(3) 0.37470(11) 0.0540(6) Uani 1 1 d . . .
C1 C 0.42508(16) 0.5686(3) 0.31014(11) 0.0383(6) Uani 1 1 d . . .
C2 C 0.4561(2) 0.6333(3) 0.24764(13) 0.0553(7) Uani 1 1 d . . .
H2 H 0.5081 0.7100 0.2449 0.066 Uiso 1 1 calc R . .
C3 C 0.4087(2) 0.5822(4) 0.18916(14) 0.0666(8) Uani 1 1 d . . .
H3A H 0.4288 0.6246 0.1462 0.080 Uiso 1 1 calc R . .
C4 C 0.3327(2) 0.4704(4) 0.19339(14) 0.0629(8) Uani 1 1 d . . .
H4 H 0.3007 0.4379 0.1535 0.076 Uiso 1 1 calc R . .
C5 C 0.3033(2) 0.4053(4) 0.25659(14) 0.0629(8) Uani 1 1 d . . .
H5 H 0.2515 0.3281 0.2593 0.075 Uiso 1 1 calc R . .
C6 C 0.34986(17) 0.4534(3) 0.31566(13) 0.0484(7) Uani 1 1 d . . .
H6 H 0.3307 0.4087 0.3585 0.058 Uiso 1 1 calc R . .
C7 C 0.44323(16) 0.7129(3) 0.42811(11) 0.0383(6) Uani 1 1 d . . .
C8 C 0.51747(17) 0.7214(3) 0.47379(14) 0.0459(6) Uani 1 1 d . . .
C9 C 0.34997(16) 0.8018(3) 0.43246(12) 0.0450(6) Uani 1 1 d . . .
H9 H 0.3068 0.7164 0.4091 0.054 Uiso 1 1 calc R . .
C10 C 0.3177(2) 0.8236(4) 0.50630(13) 0.0646(8) Uani 1 1 d . . .
H10A H 0.3558 0.9148 0.5296 0.097 Uiso 1 1 calc R . .
H10B H 0.3219 0.7034 0.5295 0.097 Uiso 1 1 calc R . .
H10C H 0.2551 0.8664 0.5067 0.097 Uiso 1 1 calc R . .

loop_
_atom_site_aniso_label
_atom_site_aniso_U_11
_atom_site_aniso_U_22
_atom_site_aniso_U_33
_atom_site_aniso_U_23
_atom_site_aniso_U_13
_atom_site_aniso_U_12
O1 0.0373(11) 0.0689(12) 0.0687(12) 0.0123(10) -0.0111(10) 0.0002(9)
O2 0.0658(14) 0.0734(12) 0.0536(12) 0.0027(9) -0.0206(10) -0.0158(10)
O3 0.0570(13) 0.0526(10) 0.0562(11) 0.0024(9) -0.0161(10) 0.0096(9)
N1 0.0314(11) 0.0355(10) 0.0478(12) 0.0068(9) 0.0032(9) 0.0003(9)
N2 0.0383(14) 0.0600(13) 0.0637(15) 0.0078(11) 0.0036(11) 0.0058(11)
C1 0.0425(15) 0.0329(11) 0.0396(13) -0.0009(10) 0.0042(11) 0.0007(10)
C2 0.062(2) 0.0520(14) 0.0521(15) 0.0091(13) 0.0062(14) -0.0151(13)
C3 0.086(2) 0.0696(18) 0.0439(16) 0.0053(13) 0.0041(16) -0.0110(17)
C4 0.074(2) 0.0647(17) 0.0501(17) -0.0167(14) -0.0050(16) -0.0009(16)
C5 0.064(2) 0.0620(17) 0.0631(18) -0.0184(14) 0.0073(15) -0.0202(15)
C6 0.0542(18) 0.0444(13) 0.0466(15) -0.0066(11) 0.0121(13) -0.0119(12)
C7 0.0377(14) 0.0372(12) 0.0401(13) 0.0006(10) -0.0011(11) -0.0027(10)
C8 0.0394(16) 0.0448(13) 0.0535(16) 0.0110(12) -0.0041(13) -0.0062(12)
C9 0.0398(15) 0.0434(13) 0.0519(15) -0.0082(12) -0.0031(12) 0.0016(11)
C10 0.0584(19) 0.0699(17) 0.0654(18) -0.0030(14) 0.0153(15) 0.0041(15)

loop_
_atom_type_symbol
_atom_type_description
_atom_type_scat_dispersion_real
_atom_type_scat_dispersion_imag
_atom_type_scat_source
C C 0.0033 0.0016 'International Tables Vol C Tables 4.2.6.8 and 6.1.1.4'
H H 0.0000 0.0000 'International Tables Vol C Tables 4.2.6.8 and 6.1.1.4'
N N 0.0061 0.0033 'International Tables Vol C Tables 4.2.6.8 and 6.1.1.4'
O O 0.0106 0.0060 'International Tables Vol C Tables 4.2.6.8 and 6.1.1.4'

loop_
_geom_angle_atom_site_label_1
_geom_angle_atom_site_label_2
_geom_angle_atom_site_label_3
_geom_angle
_geom_angle_site_symmetry_1
_geom_angle_site_symmetry_3
_geom_angle_publ_flag
N2 O1 C8 111.02(18) . . ?
C9 O3 H3 103.6(18) . . ?
N2 N1 C1 116.22(18) . . ?
N2 N1 C7 115.73(19) . . ?
C7 N1 C1 128.0(2) . . ?
N1 N2 O1 103.24(18) . . ?
C2 C1 N1 118.7(2) . . ?
C6 C1 N1 119.2(2) . . ?
C6 C1 C2 122.1(2) . . ?
C1 C2 H2 120.8 . . ?
C1 C2 C3 118.4(2) . . ?
C3 C2 H2 120.8 . . ?
C2 C3 H3A 119.7 . . ?
C4 C3 C2 120.7(3) . . ?
C4 C3 H3A 119.7 . . ?
C3 C4 H4 120.0 . . ?
C3 C4 C5 120.0(3) . . ?
C5 C4 H4 120.0 . . ?
C4 C5 H5 119.8 . . ?
C6 C5 C4 120.4(3) . . ?
C6 C5 H5 119.8 . . ?
C1 C6 C5 118.5(2) . . ?
C1 C6 H6 120.7 . . ?
C5 C6 H6 120.7 . . ?
N1 C7 C8 105.4(2) . . ?
N1 C7 C9 124.0(2) . . ?
C8 C7 C9 130.3(2) . . ?
O2 C8 O1 119.1(2) . . ?
O2 C8 C7 136.2(3) . . ?
C7 C8 O1 104.6(2) . . ?
O3 C9 C7 110.63(19) . . ?
O3 C9 H9 107.4 . . ?
O3 C9 C10 111.69(19) . . ?
C7 C9 H9 107.4 . . ?
C7 C9 C10 112.1(2) . . ?
C10 C9 H9 107.4 . . ?
C9 C10 H10A 109.5 . . ?
C9 C10 H10B 109.5 . . ?
C9 C10 H10C 109.5 . . ?
H10A C10 H10B 109.5 . . ?
H10A C10 H10C 109.5 . . ?
H10B C10 H10C 109.5 . . ?

loop_
_geom_bond_atom_site_label_1
_geom_bond_atom_site_label_2
_geom_bond_distance
_geom_bond_site_symmetry_2
_geom_bond_publ_flag
O1 N2 1.378(2) . ?
O1 C8 1.402(3) . ?
O2 C8 1.223(3) . ?
O3 H3 0.88(3) . ?
O3 C9 1.419(3) . ?
N1 N2 1.311(3) . ?
N1 C1 1.448(3) . ?
N1 C7 1.346(3) . ?
C1 C2 1.369(3) . ?
C1 C6 1.366(3) . ?
C2 H2 0.9300 . ?
C2 C3 1.373(4) . ?
C3 H3A 0.9300 . ?
C3 C4 1.359(4) . ?
C4 H4 0.9300 . ?
C4 C5 1.374(3) . ?
C5 H5 0.9300 . ?
C5 C6 1.371(3) . ?
C6 H6 0.9300 . ?
C7 C8 1.396(3) . ?
C7 C9 1.496(3) . ?
C9 H9 0.9800 . ?
C9 C10 1.511(3) . ?
C10 H10A 0.9600 . ?
C10 H10B 0.9600 . ?
C10 H10C 0.9600 . ?

loop_
_geom_hbond_atom_site_label_D
_geom_hbond_atom_site_label_H
_geom_hbond_atom_site_label_A
_geom_hbond_distance_DH
_geom_hbond_distance_HA
_geom_hbond_distance_DA
_geom_hbond_angle_DHA
_geom_hbond_site_symmetry_A
O3 H3 O2 0.88(3) 1.93(3) 2.808(3) 175(3) 5_676

loop_
_geom_torsion_atom_site_label_1
_geom_torsion_atom_site_label_2
_geom_torsion_atom_site_label_3
_geom_torsion_atom_site_label_4
_geom_torsion
_geom_torsion_site_symmetry_1
_geom_torsion_site_symmetry_2
_geom_torsion_site_symmetry_3
_geom_torsion_site_symmetry_4
_geom_torsion_publ_flag
N1 C1 C2 C3 179.5(2) . . . . ?
N1 C1 C6 C5 -180.0(2) . . . . ?
N1 C7 C8 O1 0.9(2) . . . . ?
N1 C7 C8 O2 -177.5(3) . . . . ?
N1 C7 C9 O3 -77.7(3) . . . . ?
N1 C7 C9 C10 156.9(2) . . . . ?
N2 O1 C8 O2 177.67(19) . . . . ?
N2 O1 C8 C7 -1.1(2) . . . . ?
N2 N1 C1 C2 -59.4(3) . . . . ?
N2 N1 C1 C6 119.2(2) . . . . ?
N2 N1 C7 C8 -0.5(2) . . . . ?
N2 N1 C7 C9 173.45(19) . . . . ?
C1 N1 N2 O1 -178.76(16) . . . . ?
C1 N1 C7 C8 177.92(19) . . . . ?
C1 N1 C7 C9 -8.1(3) . . . . ?
C1 C2 C3 C4 0.1(4) . . . . ?
C2 C1 C6 C5 -1.4(4) . . . . ?
C2 C3 C4 C5 -0.8(4) . . . . ?
C3 C4 C5 C6 0.4(4) . . . . ?
C4 C5 C6 C1 0.7(4) . . . . ?
C6 C1 C2 C3 1.0(4) . . . . ?
C7 N1 N2 O1 -0.1(2) . . . . ?
C7 N1 C1 C2 122.2(2) . . . . ?
C7 N1 C1 C6 -59.2(3) . . . . ?
C8 O1 N2 N1 0.7(2) . . . . ?
C8 C7 C9 O3 94.6(3) . . . . ?
C8 C7 C9 C10 -30.8(3) . . . . ?
C9 C7 C8 O1 -172.5(2) . . . . ?
C9 C7 C8 O2 9.1(5) . . . . ?
